data_7719382
loop_
_publ_author_name
'Chleb&#xed;k, Richard'
'Kert&#xe9;sz, Erik'
'Erben, Milan'
'R&#x16f;&#x17e;i&#x10d;ka, Ale&#x161;'
'Jambor, Roman'
'Benk&#x151;, Zolt&#xe1;n'
'Dost&#xe1;l, Libor'

_publ_section_title
;
 Remarkable coordination variability of the P,C,P-pincer ligand in
 organotin(IV) compounds - a promising outlook for other p-block elements.
;
_journal_issue 40
_journal_name_full 'Dalton transactions (Cambridge, England : 2003)'
_journal_page_first 15093
_journal_page_last 15106
_journal_paper_doi 10.1039/d5dt01873k
_journal_volume 54
_journal_year 2025
_chemical_formula_moiety 'C68 H132 Ag2 O4 P4 Sn2, 2(F6 Sb), 5(C H2 Cl2)'
_chemical_formula_sum 'C73 H142 Ag2 Cl10 F12 O4 P4 Sb2 Sn2'
_chemical_formula_weight 2486.86
_space_group_crystal_system triclinic
_space_group_IT_number 2
_space_group_name_Hall '-P 1'
_space_group_name_H-M_alt 'P -1'
_atom_sites_solution_hydrogens geom
_audit_creation_method 'APEX4 v2021.10-0'
_audit_update_record
;
2025-07-02 deposited with the CCDC.	2025-09-05 downloaded from the CCDC.
;
_cell_angle_alpha 78.821(2)
_cell_angle_beta 87.291(2)
_cell_angle_gamma 84.324(2)
_cell_formula_units_Z 2
_cell_length_a 13.1017(6)
_cell_length_b 13.6078(7)
_cell_length_c 29.6129(14)
_cell_measurement_reflns_used 288155
_cell_measurement_temperature 150(2)
_cell_measurement_theta_max 28
_cell_measurement_theta_min 1
_cell_volume 5151.8(4)
_computing_cell_refinement 'APEX4 v2022.10-0 (Bruker AXS)'
_computing_data_collection 'Bruker Instrument Service vV6.2.3'
_computing_data_reduction 'SAINT V8.37A (Bruker AXS Inc., 2015)'
_computing_molecular_graphics 'Platon (Spek, 2009)'
_computing_publication_material 'Platon (Spek, 2009)'
_computing_structure_refinement 'SHELXL-2019/1 (Sheldrick, 2019)'
_computing_structure_solution 'XT, VERSION 2014/5'
_diffrn_ambient_temperature 150(2)
_diffrn_detector_area_resol_mean 10.4167
_diffrn_measured_fraction_theta_full 0.994
_diffrn_measured_fraction_theta_max 0.990
_diffrn_measurement_device_type 'Bruker D8 - Venture'
_diffrn_measurement_method '\f and \w scans to fill the Ewald sphere'
_diffrn_radiation_type MoK\a
_diffrn_radiation_wavelength 0.71073
_diffrn_reflns_av_R_equivalents 0.0448
_diffrn_reflns_av_unetI/netI 0.0229
_diffrn_reflns_Laue_measured_fraction_full 0.994
_diffrn_reflns_Laue_measured_fraction_max 0.990
_diffrn_reflns_limit_h_max 17
_diffrn_reflns_limit_h_min -17
_diffrn_reflns_limit_k_max 17
_diffrn_reflns_limit_k_min -17
_diffrn_reflns_limit_l_max 39
_diffrn_reflns_limit_l_min -39
_diffrn_reflns_number 287653
_diffrn_reflns_point_group_measured_fraction_full 0.994
_diffrn_reflns_point_group_measured_fraction_max 0.990
_diffrn_reflns_theta_full 25.242
_diffrn_reflns_theta_max 27.971
_diffrn_reflns_theta_min 1.870
_diffrn_source 'sealed X-ray tube'
_exptl_absorpt_coefficient_mu 1.750
_exptl_absorpt_correction_T_max 0.7456
_exptl_absorpt_correction_T_min 0.6395
_exptl_absorpt_correction_type multi-scan
_exptl_absorpt_process_details
;
SADABS-2016/2 - Bruker AXS area detector
scaling and absorption correction
;
_exptl_crystal_colour colourless
_exptl_crystal_density_diffrn 1.603
_exptl_crystal_description block
_exptl_crystal_F_000 2492
_exptl_crystal_size_max 0.314
_exptl_crystal_size_mid 0.259
_exptl_crystal_size_min 0.172
_refine_diff_density_max 1.735
_refine_diff_density_min -2.220
_refine_diff_density_rms 0.134
_refine_ls_extinction_coef 0.00211(11)
_refine_ls_extinction_expression Fc^*^=kFc[1+0.001xFc^2^\l^3^/sin(2\q)]^-1/4^
_refine_ls_extinction_method 'SHELXL-2019/1 (Sheldrick 2019)'
_refine_ls_goodness_of_fit_ref 1.136
_refine_ls_hydrogen_treatment constr
_refine_ls_matrix_type full
_refine_ls_number_parameters 1012
_refine_ls_number_reflns 24538
_refine_ls_number_restraints 739
_refine_ls_restrained_S_all 1.129
_refine_ls_R_factor_all 0.0585
_refine_ls_R_factor_gt 0.0533
_refine_ls_shift/su_max 0.001
_refine_ls_shift/su_mean 0.000
_refine_ls_structure_factor_coef Fsqd
_refine_ls_weighting_details 'w=1/[\s^2^(Fo^2^)+(0.0239P)^2^+34.5885P] where P=(Fo^2^+2Fc^2^)/3'
_refine_ls_weighting_scheme calc
_refine_ls_wR_factor_gt 0.1223
_refine_ls_wR_factor_ref 0.1263
_reflns_Friedel_coverage 0.000
_reflns_number_gt 22536
_reflns_number_total 24538
_reflns_threshold_expression 'I > 2\s(I)'
_cod_data_source_file d5dt01873k2.cif
_cod_data_source_block 4AgSbF6
_cod_depositor_comments 'Adding full bibliography for 7719373--7719382.cif.'
_cod_database_code 7719382
_shelx_shelxl_version_number 2019/1
_shelx_space_group_comment
;
The symmetry employed for this shelxl refinement is uniquely defined
by the following loop, which should always be used as a source of
symmetry information in preference to the above space-group names.
They are only intended as comments.
;
_shelx_estimated_absorpt_t_min 0.610
_shelx_estimated_absorpt_t_max 0.753
_exptl_absorpt_special_details
;
The ratio of minimum to maximum
apparent transmission was 0.858
;

loop_
_space_group_symop_operation_xyz
'x, y, z'
'-x, -y, -z'

loop_
_atom_site_label
_atom_site_type_symbol
_atom_site_fract_x
_atom_site_fract_y
_atom_site_fract_z
_atom_site_U_iso_or_equiv
_atom_site_adp_type
_atom_site_occupancy
_atom_site_site_symmetry_order
_atom_site_calc_flag
_atom_site_refinement_flags_posn
_atom_site_refinement_flags_adp
_atom_site_refinement_flags_occupancy
_atom_site_disorder_assembly
_atom_site_disorder_group
Sb1 Sb 0.84249(3) 0.32346(2) 0.43737(2) 0.03148(8) Uani 1 1 d . . . . .
Sb2 Sb 0.34030(3) 0.76792(3) 0.05697(2) 0.04071(10) Uani 1 1 d . . . . .
Sn1 Sn 0.54763(3) 0.16763(2) 0.64730(2) 0.02663(8) Uani 1 1 d . . . . .
Sn2 Sn 0.95648(3) 0.21793(3) 0.15351(2) 0.03443(9) Uani 1 1 d . . . . .
Ag1 Ag 0.70827(3) -0.16394(3) 0.53042(2) 0.02883(9) Uani 1 1 d . . . . .
Ag2 Ag 0.78412(3) 0.63725(3) 0.03193(2) 0.03040(9) Uani 1 1 d . . . . .
Cl1 Cl 0.88940(17) 0.04037(18) 0.33112(9) 0.0813(6) Uani 1 1 d . . . . .
Cl2 Cl 0.68455(18) 0.09292(19) 0.29853(11) 0.0916(8) Uani 1 1 d . . . . .
Cl3 Cl 0.59211(18) 0.33890(19) 0.30632(10) 0.0867(7) Uani 1 1 d . . . . .
Cl5 Cl 0.06531(18) 0.62186(17) 0.19437(8) 0.0782(6) Uani 1 1 d . . . . .
Cl6 Cl 0.00277(19) 0.8055(2) 0.13061(9) 0.0918(8) Uani 1 1 d . . . . .
Cl4 Cl 0.4579(12) 0.4928(10) 0.3428(11) 0.086(5) Uani 0.40(5) 1 d . . P A 1
Cl7 Cl 0.4016(3) 0.4383(3) 0.22056(15) 0.1145(9) Uani 0.848(4) 1 d . . P B 1
Cl8 Cl 0.2371(3) 0.3598(3) 0.18052(15) 0.1145(9) Uani 0.848(4) 1 d . . P B 1
C38 C 0.3092(12) 0.4637(12) 0.1821(6) 0.1145(9) Uani 0.848(4) 1 d . . P B 1
H38A H 0.340619 0.485833 0.151162 0.137 Uiso 0.848(4) 1 calc R U P B 1
H38B H 0.261778 0.520310 0.189198 0.137 Uiso 0.848(4) 1 calc R U P B 1
Cl9 Cl 0.4831(4) 0.1457(4) 0.80712(17) 0.1325(12) Uani 0.813(7) 1 d . . P C 1
Cl10 Cl 0.6286(5) 0.2940(5) 0.77461(17) 0.1325(12) Uani 0.813(7) 1 d . . P C 1
C39 C 0.6023(14) 0.1885(14) 0.8151(6) 0.1325(12) Uani 0.813(7) 1 d . . P C 1
H39A H 0.602651 0.204655 0.846281 0.159 Uiso 0.813(7) 1 calc R U P C 1
H39B H 0.657310 0.133881 0.813245 0.159 Uiso 0.813(7) 1 calc R U P C 1
C124 C 1.0575(8) 0.0244(7) 0.2066(4) 0.0622(15) Uani 0.799(9) 1 d . . P D 1
H12L H 1.017071 0.036448 0.234449 0.075 Uiso 0.799(9) 1 calc R U P D 1
H12M H 1.013035 -0.004045 0.187302 0.075 Uiso 0.799(9) 1 calc R U P D 1
C125 C 1.1477(8) -0.0488(7) 0.2205(3) 0.0622(15) Uani 0.799(9) 1 d . . P D 1
H12N H 1.183751 -0.066027 0.192549 0.075 Uiso 0.799(9) 1 calc R U P D 1
H12O H 1.195985 -0.016897 0.236680 0.075 Uiso 0.799(9) 1 calc R U P D 1
C126 C 1.1188(9) -0.1425(7) 0.2511(4) 0.0622(15) Uani 0.799(9) 1 d . . P D 1
H12P H 1.178771 -0.192117 0.255341 0.093 Uiso 0.799(9) 1 calc R U P D 1
H12Q H 1.064278 -0.169711 0.236982 0.093 Uiso 0.799(9) 1 calc R U P D 1
H12R H 1.094182 -0.127653 0.280988 0.093 Uiso 0.799(9) 1 calc R U P D 1
Cl4A Cl 0.4812(16) 0.4726(17) 0.3585(7) 0.098(5) Uani 0.60(5) 1 d . . P A 2
Cl7A Cl 0.3280(18) 0.5023(19) 0.2333(8) 0.1145(9) Uani 0.152(4) 1 d D . P B 2
Cl8A Cl 0.2761(18) 0.406(2) 0.1642(8) 0.1145(9) Uani 0.152(4) 1 d D . P B 2
C38A C 0.237(5) 0.423(6) 0.2208(15) 0.1145(9) Uani 0.152(4) 1 d D . P B 2
H38C H 0.166518 0.455691 0.221633 0.137 Uiso 0.152(4) 1 calc R U P B 2
H38D H 0.241511 0.357959 0.242820 0.137 Uiso 0.152(4) 1 calc R U P B 2
Cl1A Cl 0.563(2) 0.3634(19) 0.7660(7) 0.1325(12) Uani 0.187(7) 1 d D . P C 2
Cl9A Cl 0.487821 0.166018 0.801334 0.1325(12) Uani 0.187(7) 1 d D . P C 2
C39A C 0.578(4) 0.251(3) 0.8085(19) 0.1325(12) Uani 0.187(7) 1 d D . P C 2
H39C H 0.648452 0.218101 0.806124 0.159 Uiso 0.187(7) 1 calc R U P C 2
H39D H 0.568091 0.267721 0.839597 0.159 Uiso 0.187(7) 1 calc R U P C 2
C24A C 1.110(3) 0.054(3) 0.2221(14) 0.0622(15) Uani 0.201(9) 1 d . . P D 2
H24X H 1.180341 0.021045 0.217759 0.075 Uiso 0.201(9) 1 calc R U P D 2
H24Y H 1.116348 0.094916 0.245721 0.075 Uiso 0.201(9) 1 calc R U P D 2
C25A C 1.065(3) -0.010(3) 0.2397(14) 0.0622(15) Uani 0.201(9) 1 d . . P D 2
H25X H 1.012135 -0.008146 0.216825 0.075 Uiso 0.201(9) 1 calc R U P D 2
H25Y H 1.028689 0.020807 0.264440 0.075 Uiso 0.201(9) 1 calc R U P D 2
C26A C 1.075(3) -0.121(3) 0.2623(15) 0.0622(15) Uani 0.201(9) 1 d . . P D 2
H26D H 1.065006 -0.161494 0.239255 0.093 Uiso 0.201(9) 1 calc R U P D 2
H26E H 1.023454 -0.132931 0.287186 0.093 Uiso 0.201(9) 1 calc R U P D 2
H26F H 1.143884 -0.139179 0.274860 0.093 Uiso 0.201(9) 1 calc R U P D 2
P1 P 0.74165(9) -0.10296(9) 0.59836(4) 0.0255(2) Uani 1 1 d . . . . .
P2 P 0.29805(9) 0.25195(9) 0.53194(4) 0.0240(2) Uani 1 1 d . . . . .
P3 P 0.75030(10) 0.51799(9) 0.10102(4) 0.0285(2) Uani 1 1 d . . . . .
P4 P 1.20477(9) 0.22562(9) 0.03251(4) 0.0249(2) Uani 1 1 d . . . . .
F1 F 0.8078(3) 0.3946(3) 0.48486(14) 0.0611(10) Uani 1 1 d . . . . .
O3 O 0.8494(3) 0.4469(2) 0.12403(11) 0.0284(7) Uani 1 1 d . . . . .
O4 O 1.1496(3) 0.2556(2) 0.07941(11) 0.0292(7) Uani 1 1 d . . . . .
C1 C 0.4953(3) 0.0721(3) 0.60353(15) 0.0233(8) Uani 1 1 d . . . . .
C2 C 0.5467(3) -0.0232(3) 0.60263(15) 0.0245(8) Uani 1 1 d . . . . .
C3 C 0.5033(4) -0.0973(3) 0.58566(16) 0.0264(9) Uani 1 1 d . . . . .
H3 H 0.539216 -0.161960 0.587055 0.032 Uiso 1 1 calc R U . . .
C4 C 0.4073(4) -0.0761(3) 0.56672(16) 0.0272(9) Uani 1 1 d . . . . .
H4 H 0.376675 -0.126392 0.555211 0.033 Uiso 1 1 calc R U . . .
C5 C 0.3555(4) 0.0193(3) 0.56456(16) 0.0259(9) Uani 1 1 d . . . . .
H5 H 0.289813 0.034646 0.551366 0.031 Uiso 1 1 calc R U . . .
C6 C 0.4011(3) 0.0916(3) 0.58190(15) 0.0226(8) Uani 1 1 d . . . . .
C7 C 0.8323(4) -0.0048(4) 0.58266(18) 0.0338(10) Uani 1 1 d . . . . .
F2 F 0.8768(3) 0.2528(3) 0.38983(14) 0.0608(10) Uani 1 1 d . . . . .
F3 F 0.9304(3) 0.2323(3) 0.47637(12) 0.0473(8) Uani 1 1 d . . . . .
F4 F 0.7338(3) 0.2462(3) 0.45607(16) 0.0646(11) Uani 1 1 d . . . . .
F5 F 0.7562(3) 0.4161(3) 0.39781(15) 0.0630(11) Uani 1 1 d . . . . .
F6 F 0.9505(3) 0.4031(3) 0.41851(15) 0.0600(10) Uani 1 1 d . . . . .
F7 F 0.4239(4) 0.6961(4) 0.02070(17) 0.0725(12) Uani 1 1 d . . . . .
F8 F 0.2615(3) 0.8427(3) 0.09596(16) 0.0649(11) Uani 1 1 d . . . . .
F9 F 0.2220(3) 0.7230(4) 0.03997(18) 0.0726(12) Uani 1 1 d . . . . .
F10 F 0.3266(4) 0.8776(4) 0.00863(16) 0.0734(13) Uani 1 1 d . . . . .
F11 F 0.4574(3) 0.8174(4) 0.07587(15) 0.0671(11) Uani 1 1 d . . . . .
F12 F 0.3511(4) 0.6603(3) 0.10709(16) 0.0694(12) Uani 1 1 d . . . . .
O1 O 0.6446(2) -0.0418(2) 0.62128(11) 0.0259(6) Uani 1 1 d . . . . .
O2 O 0.3504(2) 0.1879(2) 0.57940(11) 0.0260(6) Uani 1 1 d . . . . .
C23 C 0.6525(4) 0.2730(4) 0.61219(18) 0.0330(10) Uani 1 1 d . . . . .
H23A H 0.692265 0.243056 0.588136 0.040 Uiso 1 1 calc R U . . .
H23B H 0.612495 0.334933 0.596744 0.040 Uiso 1 1 calc R U . . .
C24 C 0.7261(4) 0.3005(4) 0.6445(2) 0.0384(12) Uani 1 1 d . . . . .
H24A H 0.767499 0.238790 0.659251 0.046 Uiso 1 1 calc R U . . .
H24B H 0.686234 0.328368 0.669146 0.046 Uiso 1 1 calc R U . . .
C25 C 0.7983(5) 0.3771(5) 0.6206(2) 0.0518(16) Uani 1 1 d . . . . .
H25A H 0.837486 0.349512 0.595725 0.062 Uiso 1 1 calc R U . . .
H25B H 0.756843 0.439018 0.606154 0.062 Uiso 1 1 calc R U . . .
C26 C 0.8734(6) 0.4044(6) 0.6527(3) 0.067(2) Uani 1 1 d . . . . .
H26A H 0.918988 0.451699 0.634949 0.101 Uiso 1 1 calc R U . . .
H26B H 0.914333 0.343477 0.667441 0.101 Uiso 1 1 calc R U . . .
H26C H 0.835453 0.435820 0.676294 0.101 Uiso 1 1 calc R U . . .
C27 C 0.6149(4) 0.0678(4) 0.70634(17) 0.0337(10) Uani 1 1 d . . . . .
H27A H 0.683245 0.039085 0.697018 0.040 Uiso 1 1 calc R U . . .
H27B H 0.625188 0.107500 0.730178 0.040 Uiso 1 1 calc R U . . .
C28 C 0.5510(4) -0.0183(4) 0.72748(17) 0.0333(10) Uani 1 1 d . . . . .
H28A H 0.546013 -0.061540 0.704492 0.040 Uiso 1 1 calc R U . . .
H28B H 0.480676 0.010167 0.734146 0.040 Uiso 1 1 calc R U . . .
C29 C 0.5932(5) -0.0838(5) 0.7716(2) 0.0455(14) Uani 1 1 d . . . . .
H29A H 0.662115 -0.115397 0.764827 0.055 Uiso 1 1 calc R U . . .
H29B H 0.600967 -0.040612 0.794350 0.055 Uiso 1 1 calc R U . . .
C30 C 0.5253(5) -0.1650(5) 0.7925(2) 0.0533(16) Uani 1 1 d . . . . .
H30A H 0.556705 -0.205681 0.820235 0.080 Uiso 1 1 calc R U . . .
H30B H 0.517259 -0.208081 0.770166 0.080 Uiso 1 1 calc R U . . .
H30C H 0.457931 -0.134178 0.800643 0.080 Uiso 1 1 calc R U . . .
C31 C 0.4210(4) 0.2527(4) 0.67538(18) 0.0355(11) Uani 1 1 d . . . . .
H31A H 0.448248 0.286177 0.698495 0.043 Uiso 1 1 calc R U . . .
H31B H 0.393455 0.306326 0.650224 0.043 Uiso 1 1 calc R U . . .
C32 C 0.3317(4) 0.1957(4) 0.69799(19) 0.0378(11) Uani 1 1 d . . . . .
H32A H 0.358250 0.138661 0.721881 0.045 Uiso 1 1 calc R U . . .
H32B H 0.298440 0.167744 0.674542 0.045 Uiso 1 1 calc R U . . .
C33 C 0.2518(5) 0.2635(5) 0.7201(2) 0.0490(14) Uani 1 1 d . . . . .
H33A H 0.283561 0.286185 0.745504 0.059 Uiso 1 1 calc R U . . .
H33B H 0.230345 0.323812 0.696869 0.059 Uiso 1 1 calc R U . . .
C34 C 0.1572(6) 0.2100(7) 0.7389(3) 0.074(2) Uani 1 1 d . . . . .
H34A H 0.108536 0.256082 0.752662 0.111 Uiso 1 1 calc R U . . .
H34B H 0.124558 0.188574 0.713802 0.111 Uiso 1 1 calc R U . . .
H34C H 0.177776 0.150946 0.762439 0.111 Uiso 1 1 calc R U . . .
C35 C 0.7791(5) 0.1217(5) 0.3316(2) 0.0509(15) Uani 1 1 d . . . . .
H35A H 0.795967 0.191466 0.319649 0.061 Uiso 1 1 calc R U . . .
H35B H 0.752694 0.117906 0.363738 0.061 Uiso 1 1 calc R U . . .
C36 C 0.5842(6) 0.4540(7) 0.3240(3) 0.069(2) Uani 1 1 d . . . . .
H36A H 0.606548 0.505746 0.298053 0.083 Uiso 1 1 calc R U . A 1
H36B H 0.631769 0.449258 0.349434 0.083 Uiso 1 1 calc R U . A 1
C37 C 0.1041(6) 0.7168(7) 0.1503(3) 0.069(2) Uani 1 1 d . . . . .
H37A H 0.134045 0.686357 0.124355 0.083 Uiso 1 1 calc R U . . .
H37B H 0.158129 0.750977 0.161711 0.083 Uiso 1 1 calc R U . . .
C101 C 1.0009(4) 0.3495(3) 0.10428(16) 0.0270(9) Uani 1 1 d . . . . .
C102 C 0.9473(4) 0.4440(3) 0.10284(15) 0.0267(9) Uani 1 1 d . . . . .
C103 C 0.9881(4) 0.5333(3) 0.08258(17) 0.0290(9) Uani 1 1 d . . . . .
H103 H 0.950325 0.596315 0.083296 0.035 Uiso 1 1 calc R U . . .
C104 C 1.0847(4) 0.5293(4) 0.06132(17) 0.0317(10) Uani 1 1 d . . . . .
H104 H 1.113791 0.589656 0.047654 0.038 Uiso 1 1 calc R U . . .
C105 C 1.1386(4) 0.4373(4) 0.06005(16) 0.0289(9) Uani 1 1 d . . . . .
H105 H 1.204277 0.433914 0.045127 0.035 Uiso 1 1 calc R U . . .
C106 C 1.0957(4) 0.3500(3) 0.08081(16) 0.0264(9) Uani 1 1 d . . . . .
C107 C 0.7040(5) 0.5822(4) 0.14861(19) 0.0417(12) Uani 1 1 d . . . . .
C108 C 0.7857(7) 0.6524(6) 0.1525(2) 0.0614(18) Uani 1 1 d . . . . .
H10A H 0.760511 0.697558 0.173502 0.092 Uiso 1 1 calc R U . . .
H10B H 0.800576 0.692246 0.122059 0.092 Uiso 1 1 calc R U . . .
H10C H 0.848405 0.612571 0.164526 0.092 Uiso 1 1 calc R U . . .
C109 C 0.6925(6) 0.5133(5) 0.1950(2) 0.0518(15) Uani 1 1 d . . . . .
H10D H 0.680545 0.553774 0.219071 0.078 Uiso 1 1 calc R U . . .
H10E H 0.755306 0.468072 0.201268 0.078 Uiso 1 1 calc R U . . .
H10F H 0.634215 0.473553 0.194662 0.078 Uiso 1 1 calc R U . . .
C110 C 0.6020(7) 0.6434(8) 0.1341(3) 0.086(3) Uani 1 1 d . . . . .
H11A H 0.586125 0.694020 0.153519 0.129 Uiso 1 1 calc R U . . .
H11B H 0.547083 0.598385 0.137798 0.129 Uiso 1 1 calc R U . . .
H11C H 0.607871 0.677039 0.101822 0.129 Uiso 1 1 calc R U . . .
C111 C 0.6671(5) 0.4246(4) 0.0881(2) 0.0412(12) Uani 1 1 d . . . . .
C112 C 0.6385(5) 0.3466(5) 0.1298(2) 0.0527(16) Uani 1 1 d . . . . .
H11D H 0.605373 0.293514 0.119616 0.079 Uiso 1 1 calc R U . . .
H11E H 0.591058 0.378902 0.150300 0.079 Uiso 1 1 calc R U . . .
H11F H 0.700574 0.317175 0.146411 0.079 Uiso 1 1 calc R U . . .
C113 C 0.5710(6) 0.4792(6) 0.0642(3) 0.075(2) Uani 1 1 d . . . . .
H11G H 0.533983 0.431084 0.052168 0.112 Uiso 1 1 calc R U . . .
H11H H 0.590820 0.532008 0.038776 0.112 Uiso 1 1 calc R U . . .
H11I H 0.526547 0.509437 0.086372 0.112 Uiso 1 1 calc R U . . .
C114 C 0.7325(7) 0.3727(6) 0.0539(3) 0.0618(18) Uani 1 1 d . . . . .
H11J H 0.695104 0.320304 0.045486 0.093 Uiso 1 1 calc R U . . .
H11K H 0.797034 0.342235 0.068083 0.093 Uiso 1 1 calc R U . . .
H11L H 0.747156 0.422338 0.026263 0.093 Uiso 1 1 calc R U . . .
C115 C 1.1197(4) 0.1357(4) 0.01801(18) 0.0315(10) Uani 1 1 d . . . . .
C116 C 1.0150(4) 0.1962(4) 0.0093(2) 0.0386(11) Uani 1 1 d . . . . .
H11M H 0.966634 0.153736 0.000079 0.058 Uiso 1 1 calc R U . . .
H11N H 1.022441 0.254887 -0.015291 0.058 Uiso 1 1 calc R U . . .
H11O H 0.989070 0.218686 0.037546 0.058 Uiso 1 1 calc R U . . .
C117 C 1.1603(5) 0.1026(5) -0.0269(2) 0.0447(13) Uani 1 1 d . . . . .
H11P H 1.110726 0.062735 -0.037118 0.067 Uiso 1 1 calc R U . . .
H11Q H 1.226047 0.061915 -0.021389 0.067 Uiso 1 1 calc R U . . .
H11R H 1.169811 0.162240 -0.050674 0.067 Uiso 1 1 calc R U . . .
C118 C 1.1090(5) 0.0427(4) 0.0557(2) 0.0415(12) Uani 1 1 d . . . . .
H11S H 1.053932 0.005342 0.048154 0.062 Uiso 1 1 calc R U . . .
H11T H 1.092444 0.063614 0.085271 0.062 Uiso 1 1 calc R U . . .
H11U H 1.173702 -0.000511 0.057894 0.062 Uiso 1 1 calc R U . . .
C119 C 1.3326(4) 0.1708(4) 0.05386(17) 0.0307(10) Uani 1 1 d . . . . .
C120 C 1.3878(4) 0.2608(4) 0.0609(2) 0.0431(13) Uani 1 1 d . . . . .
H12A H 1.457060 0.237274 0.071812 0.065 Uiso 1 1 calc R U . . .
H12B H 1.349311 0.294231 0.083744 0.065 Uiso 1 1 calc R U . . .
H12C H 1.392316 0.308497 0.031618 0.065 Uiso 1 1 calc R U . . .
C121 C 1.3911(4) 0.1223(5) 0.0164(2) 0.0437(13) Uani 1 1 d . . . . .
H12D H 1.464227 0.110630 0.023376 0.066 Uiso 1 1 calc R U . . .
H12E H 1.382366 0.167326 -0.013546 0.066 Uiso 1 1 calc R U . . .
H12F H 1.364223 0.058085 0.015506 0.066 Uiso 1 1 calc R U . . .
C122 C 1.3303(4) 0.0951(5) 0.0995(2) 0.0452(14) Uani 1 1 d . . . . .
H12G H 1.400439 0.076192 0.110196 0.068 Uiso 1 1 calc R U . . .
H12H H 1.299726 0.035052 0.094889 0.068 Uiso 1 1 calc R U . . .
H12I H 1.289271 0.125762 0.122545 0.068 Uiso 1 1 calc R U . . .
C123 C 1.0924(6) 0.1279(5) 0.1788(2) 0.0559(17) Uani 1 1 d . . . . .
H12J H 1.139518 0.116108 0.152816 0.067 Uiso 1 1 calc R U . D 1
H12K H 1.128365 0.162100 0.199067 0.067 Uiso 1 1 calc R U . D 1
C127 C 0.8881(4) 0.2670(4) 0.21402(18) 0.0377(11) Uani 1 1 d . . . . .
H12S H 0.816062 0.293598 0.207733 0.045 Uiso 1 1 calc R U . . .
H12T H 0.887310 0.208192 0.239583 0.045 Uiso 1 1 calc R U . . .
C128 C 0.9438(4) 0.3478(4) 0.22936(18) 0.0380(11) Uani 1 1 d . . . . .
H12U H 0.934593 0.410751 0.206120 0.046 Uiso 1 1 calc R U . . .
H12V H 1.018109 0.326024 0.230766 0.046 Uiso 1 1 calc R U . . .
C129 C 0.9052(5) 0.3693(5) 0.27641(18) 0.0428(13) Uani 1 1 d . . . . .
H12W H 0.829223 0.377878 0.276869 0.051 Uiso 1 1 calc R U . . .
H12X H 0.926381 0.310346 0.300416 0.051 Uiso 1 1 calc R U . . .
C130 C 0.9446(6) 0.4623(5) 0.2884(2) 0.0559(17) Uani 1 1 d . . . . .
H13A H 0.927186 0.464903 0.320705 0.084 Uiso 1 1 calc R U . . .
H13B H 0.912634 0.522641 0.268618 0.084 Uiso 1 1 calc R U . . .
H13C H 1.019221 0.459270 0.283524 0.084 Uiso 1 1 calc R U . . .
C131 C 0.8602(5) 0.1253(5) 0.1257(2) 0.0505(15) Uani 1 1 d . . . . .
H13D H 0.820668 0.167712 0.100247 0.061 Uiso 1 1 calc R U . . .
H13E H 0.904312 0.073474 0.112825 0.061 Uiso 1 1 calc R U . . .
C132 C 0.7859(5) 0.0737(5) 0.1616(3) 0.0550(16) Uani 1 1 d . . . . .
H13F H 0.824508 0.041193 0.189369 0.066 Uiso 1 1 calc R U . . .
H13G H 0.734753 0.125472 0.170662 0.066 Uiso 1 1 calc R U . . .
C133 C 0.7296(7) -0.0049(6) 0.1456(4) 0.075(2) Uani 1 1 d . . . . .
H13H H 0.780615 -0.053905 0.134332 0.091 Uiso 1 1 calc R U . . .
H13I H 0.691772 -0.041836 0.172280 0.091 Uiso 1 1 calc R U . . .
C134 C 0.6589(8) 0.0355(8) 0.1100(4) 0.086(3) Uani 1 1 d . . . . .
H34J H 0.625516 -0.019212 0.101408 0.129 Uiso 1 1 calc R U . . .
H34K H 0.606926 0.082835 0.121095 0.129 Uiso 1 1 calc R U . . .
H34L H 0.695878 0.070751 0.083100 0.129 Uiso 1 1 calc R U . . .
C8 C 0.8492(4) 0.0524(4) 0.62100(19) 0.0373(11) Uani 1 1 d . . . . .
H8A H 0.885908 0.111428 0.608267 0.056 Uiso 1 1 calc R U . . .
H8B H 0.889884 0.008240 0.645099 0.056 Uiso 1 1 calc R U . . .
H8C H 0.782711 0.074091 0.634162 0.056 Uiso 1 1 calc R U . . .
C9 C 0.7813(5) 0.0692(4) 0.5422(2) 0.0460(13) Uani 1 1 d . . . . .
H9A H 0.822775 0.126164 0.532628 0.069 Uiso 1 1 calc R U . . .
H9B H 0.712468 0.093765 0.551975 0.069 Uiso 1 1 calc R U . . .
H9C H 0.776037 0.034862 0.516361 0.069 Uiso 1 1 calc R U . . .
C10 C 0.9345(5) -0.0525(5) 0.5660(3) 0.0520(15) Uani 1 1 d . . . . .
H10G H 0.977628 0.000620 0.551672 0.078 Uiso 1 1 calc R U . . .
H10H H 0.921506 -0.093326 0.543346 0.078 Uiso 1 1 calc R U . . .
H10I H 0.969681 -0.095237 0.592206 0.078 Uiso 1 1 calc R U . . .
C11 C 0.7806(4) -0.2073(4) 0.64636(18) 0.0357(11) Uani 1 1 d . . . . .
C12 C 0.8218(6) -0.1742(5) 0.6876(2) 0.0551(16) Uani 1 1 d . . . . .
H12Y H 0.769879 -0.127712 0.699337 0.083 Uiso 1 1 calc R U . . .
H12Z H 0.837797 -0.233183 0.711813 0.083 Uiso 1 1 calc R U . . .
H110 H 0.884104 -0.140289 0.678257 0.083 Uiso 1 1 calc R U . . .
C13 C 0.8608(6) -0.2801(5) 0.6276(3) 0.0566(17) Uani 1 1 d . . . . .
H13L H 0.878347 -0.338513 0.651853 0.085 Uiso 1 1 calc R U . . .
H13M H 0.922561 -0.245902 0.617255 0.085 Uiso 1 1 calc R U . . .
H13N H 0.832763 -0.302380 0.601530 0.085 Uiso 1 1 calc R U . . .
C14 C 0.6841(5) -0.2620(4) 0.6613(2) 0.0485(14) Uani 1 1 d . . . . .
H14A H 0.702552 -0.324266 0.683321 0.073 Uiso 1 1 calc R U . . .
H14B H 0.653958 -0.278181 0.634303 0.073 Uiso 1 1 calc R U . . .
H14C H 0.634201 -0.218546 0.675928 0.073 Uiso 1 1 calc R U . . .
C15 C 0.1691(4) 0.2925(4) 0.55363(18) 0.0313(10) Uani 1 1 d . . . . .
C16 C 0.1137(4) 0.1963(5) 0.5654(2) 0.0466(14) Uani 1 1 d . . . . .
H16A H 0.043366 0.212667 0.576275 0.070 Uiso 1 1 calc R U . . .
H16B H 0.150248 0.148263 0.589655 0.070 Uiso 1 1 calc R U . . .
H16C H 0.111989 0.166546 0.537912 0.070 Uiso 1 1 calc R U . . .
C17 C 0.1704(5) 0.3382(5) 0.5964(2) 0.0439(13) Uani 1 1 d . . . . .
H17A H 0.100521 0.345760 0.609410 0.066 Uiso 1 1 calc R U . . .
H17B H 0.197151 0.404348 0.588289 0.066 Uiso 1 1 calc R U . . .
H17C H 0.214451 0.294106 0.619237 0.066 Uiso 1 1 calc R U . . .
C18 C 0.1112(4) 0.3658(5) 0.5154(2) 0.0424(12) Uani 1 1 d . . . . .
H18A H 0.039164 0.377026 0.525205 0.064 Uiso 1 1 calc R U . . .
H18B H 0.115144 0.337274 0.487383 0.064 Uiso 1 1 calc R U . . .
H18C H 0.142187 0.429856 0.509301 0.064 Uiso 1 1 calc R U . . .
C19 C 0.3853(4) 0.3525(4) 0.51319(16) 0.0285(9) Uani 1 1 d . . . . .
C20 C 0.3977(4) 0.4177(4) 0.54902(19) 0.0371(11) Uani 1 1 d . . . . .
H20A H 0.451495 0.462651 0.538424 0.056 Uiso 1 1 calc R U . . .
H20B H 0.416635 0.374356 0.578428 0.056 Uiso 1 1 calc R U . . .
H20C H 0.332703 0.457782 0.553111 0.056 Uiso 1 1 calc R U . . .
C21 C 0.3448(5) 0.4189(4) 0.46846(19) 0.0406(12) Uani 1 1 d . . . . .
H21A H 0.398966 0.459161 0.453094 0.061 Uiso 1 1 calc R U . . .
H21B H 0.285629 0.463783 0.475704 0.061 Uiso 1 1 calc R U . . .
H21C H 0.323879 0.376270 0.448053 0.061 Uiso 1 1 calc R U . . .
C22 C 0.4888(4) 0.2967(4) 0.5034(2) 0.0361(11) Uani 1 1 d . . . . .
H22A H 0.539637 0.345430 0.493624 0.054 Uiso 1 1 calc R U . . .
H22B H 0.481574 0.259024 0.478835 0.054 Uiso 1 1 calc R U . . .
H22C H 0.511579 0.250030 0.531336 0.054 Uiso 1 1 calc R U . . .

loop_
_atom_site_aniso_label
_atom_site_aniso_U_11
_atom_site_aniso_U_22
_atom_site_aniso_U_33
_atom_site_aniso_U_23
_atom_site_aniso_U_13
_atom_site_aniso_U_12
Sb1 0.02912(17) 0.03033(16) 0.03570(17) -0.00787(13) -0.00329(13) -0.00187(12)
Sb2 0.03162(19) 0.03839(19) 0.0470(2) 0.00230(15) 0.00284(15) -0.00067(14)
Sn1 0.02849(16) 0.02795(16) 0.02474(15) -0.00478(11) -0.00267(12) -0.00850(12)
Sn2 0.0412(2) 0.02812(17) 0.03092(17) 0.00207(13) 0.00872(14) -0.00836(14)
Ag1 0.02947(18) 0.02872(17) 0.02855(17) -0.00536(13) -0.00256(13) -0.00319(13)
Ag2 0.0343(2) 0.02886(18) 0.02598(17) 0.00164(13) -0.00050(14) -0.00678(14)
Cl1 0.0594(12) 0.0749(13) 0.1021(17) 0.0007(12) -0.0203(11) 0.0055(10)
Cl2 0.0611(12) 0.0811(14) 0.147(2) -0.0460(15) -0.0415(14) -0.0103(11)
Cl3 0.0583(12) 0.0787(14) 0.128(2) -0.0374(14) 0.0050(12) 0.0009(10)
Cl5 0.0688(13) 0.0744(13) 0.0802(14) 0.0092(11) 0.0106(10) -0.0041(10)
Cl6 0.0720(14) 0.0901(16) 0.0993(17) 0.0287(13) -0.0187(12) -0.0233(12)
Cl4 0.072(5) 0.056(5) 0.138(12) -0.040(6) 0.015(6) -0.011(4)
Cl7 0.0993(19) 0.126(2) 0.120(2) -0.0111(16) -0.0128(15) -0.0367(15)
Cl8 0.0993(19) 0.126(2) 0.120(2) -0.0111(16) -0.0128(15) -0.0367(15)
C38 0.0993(19) 0.126(2) 0.120(2) -0.0111(16) -0.0128(15) -0.0367(15)
Cl9 0.148(3) 0.141(3) 0.131(2) -0.065(2) 0.0388(19) -0.067(2)
Cl10 0.148(3) 0.141(3) 0.131(2) -0.065(2) 0.0388(19) -0.067(2)
C39 0.148(3) 0.141(3) 0.131(2) -0.065(2) 0.0388(19) -0.067(2)
C124 0.062(4) 0.051(3) 0.064(3) 0.015(2) -0.009(2) -0.006(2)
C125 0.062(4) 0.051(3) 0.064(3) 0.015(2) -0.009(2) -0.006(2)
C126 0.062(4) 0.051(3) 0.064(3) 0.015(2) -0.009(2) -0.006(2)
Cl4A 0.091(6) 0.121(7) 0.104(7) -0.070(6) 0.054(5) -0.051(5)
Cl7A 0.0993(19) 0.126(2) 0.120(2) -0.0111(16) -0.0128(15) -0.0367(15)
Cl8A 0.0993(19) 0.126(2) 0.120(2) -0.0111(16) -0.0128(15) -0.0367(15)
C38A 0.0993(19) 0.126(2) 0.120(2) -0.0111(16) -0.0128(15) -0.0367(15)
Cl1A 0.148(3) 0.141(3) 0.131(2) -0.065(2) 0.0388(19) -0.067(2)
Cl9A 0.148(3) 0.141(3) 0.131(2) -0.065(2) 0.0388(19) -0.067(2)
C39A 0.148(3) 0.141(3) 0.131(2) -0.065(2) 0.0388(19) -0.067(2)
C24A 0.062(4) 0.051(3) 0.064(3) 0.015(2) -0.009(2) -0.006(2)
C25A 0.062(4) 0.051(3) 0.064(3) 0.015(2) -0.009(2) -0.006(2)
C26A 0.062(4) 0.051(3) 0.064(3) 0.015(2) -0.009(2) -0.006(2)
P1 0.0220(5) 0.0265(5) 0.0267(5) -0.0016(4) -0.0035(4) -0.0018(4)
P2 0.0214(5) 0.0229(5) 0.0268(5) -0.0024(4) -0.0020(4) -0.0024(4)
P3 0.0268(6) 0.0299(6) 0.0265(6) 0.0010(5) 0.0013(4) -0.0042(5)
P4 0.0244(6) 0.0237(5) 0.0253(5) -0.0008(4) 0.0001(4) -0.0046(4)
F1 0.072(3) 0.060(2) 0.055(2) -0.0277(19) 0.0006(19) 0.005(2)
O3 0.0268(16) 0.0300(16) 0.0254(15) 0.0014(12) 0.0031(12) -0.0030(12)
O4 0.0338(18) 0.0252(15) 0.0261(15) 0.0005(12) 0.0035(13) -0.0028(13)
C1 0.0240(19) 0.0235(18) 0.0224(19) -0.0031(15) -0.0014(15) -0.0040(15)
C2 0.0219(19) 0.028(2) 0.0229(19) -0.0020(15) -0.0033(15) -0.0027(15)
C3 0.026(2) 0.024(2) 0.030(2) -0.0058(16) -0.0010(16) -0.0014(16)
C4 0.026(2) 0.024(2) 0.033(2) -0.0077(17) -0.0042(17) -0.0042(16)
C5 0.023(2) 0.026(2) 0.029(2) -0.0043(16) -0.0055(16) -0.0039(16)
C6 0.0227(19) 0.0195(18) 0.0247(19) -0.0017(14) -0.0010(15) -0.0022(14)
C7 0.031(2) 0.037(2) 0.035(2) -0.0057(19) 0.0025(18) -0.0115(19)
F2 0.072(3) 0.061(2) 0.054(2) -0.0297(19) -0.0087(19) 0.012(2)
F3 0.0429(19) 0.0454(18) 0.0492(19) 0.0014(15) -0.0104(15) 0.0008(15)
F4 0.044(2) 0.063(2) 0.089(3) -0.009(2) -0.005(2) -0.0251(18)
F5 0.065(3) 0.055(2) 0.066(2) -0.0090(18) -0.024(2) 0.0163(19)
F6 0.054(2) 0.054(2) 0.070(3) 0.0002(18) 0.0029(19) -0.0244(18)
F7 0.059(3) 0.078(3) 0.082(3) -0.026(2) 0.014(2) 0.002(2)
F8 0.063(3) 0.052(2) 0.077(3) -0.013(2) 0.011(2) 0.0040(19)
F9 0.050(2) 0.078(3) 0.093(3) -0.014(2) 0.000(2) -0.025(2)
F10 0.069(3) 0.070(3) 0.068(3) 0.022(2) -0.009(2) -0.009(2)
F11 0.049(2) 0.088(3) 0.065(3) -0.010(2) -0.0022(19) -0.019(2)
F12 0.078(3) 0.046(2) 0.070(3) 0.0160(19) 0.006(2) 0.0057(19)
O1 0.0231(15) 0.0283(15) 0.0262(15) -0.0051(12) -0.0036(12) -0.0012(12)
O2 0.0269(16) 0.0226(14) 0.0275(15) -0.0030(12) -0.0037(12) 0.0012(12)
C23 0.031(2) 0.031(2) 0.037(2) -0.0008(19) -0.0041(19) -0.0115(19)
C24 0.039(3) 0.035(3) 0.043(3) -0.004(2) -0.007(2) -0.014(2)
C25 0.047(3) 0.050(3) 0.058(4) 0.004(3) -0.013(3) -0.024(3)
C26 0.057(4) 0.068(5) 0.082(5) -0.008(4) -0.021(4) -0.031(4)
C27 0.036(3) 0.040(3) 0.026(2) -0.0013(19) -0.0083(19) -0.012(2)
C28 0.034(3) 0.036(2) 0.029(2) -0.0019(19) -0.0026(19) -0.008(2)
C29 0.044(3) 0.053(3) 0.034(3) 0.010(2) -0.007(2) -0.015(3)
C30 0.055(4) 0.053(3) 0.045(3) 0.012(3) 0.000(3) -0.014(3)
C31 0.041(3) 0.035(2) 0.034(2) -0.013(2) 0.001(2) -0.006(2)
C32 0.039(3) 0.040(3) 0.035(3) -0.010(2) 0.005(2) -0.004(2)
C33 0.050(3) 0.058(4) 0.040(3) -0.018(3) 0.005(2) 0.002(3)
C34 0.059(4) 0.081(5) 0.079(5) -0.017(4) 0.025(4) -0.003(4)
C35 0.044(3) 0.060(4) 0.049(3) -0.006(3) 0.001(3) -0.019(3)
C36 0.063(5) 0.077(5) 0.070(5) -0.019(4) 0.006(4) -0.017(4)
C37 0.061(5) 0.086(5) 0.056(4) 0.002(4) 0.009(3) -0.024(4)
C101 0.026(2) 0.027(2) 0.026(2) 0.0001(16) 0.0032(16) -0.0043(16)
C102 0.028(2) 0.029(2) 0.023(2) -0.0025(16) 0.0019(16) -0.0063(16)
C103 0.030(2) 0.023(2) 0.032(2) -0.0016(17) 0.0008(18) -0.0038(16)
C104 0.033(2) 0.027(2) 0.034(2) -0.0016(18) 0.0011(19) -0.0101(17)
C105 0.028(2) 0.028(2) 0.029(2) -0.0018(17) 0.0030(17) -0.0075(17)
C106 0.027(2) 0.0249(19) 0.026(2) -0.0007(16) -0.0010(16) -0.0043(16)
C107 0.046(3) 0.041(3) 0.035(3) -0.005(2) 0.009(2) 0.004(2)
C108 0.089(5) 0.057(4) 0.045(3) -0.023(3) 0.021(3) -0.024(3)
C109 0.060(4) 0.058(4) 0.036(3) -0.005(2) 0.011(3) -0.010(3)
C110 0.076(5) 0.107(7) 0.065(5) -0.019(4) 0.000(4) 0.047(5)
C111 0.042(3) 0.040(3) 0.040(3) 0.005(2) -0.007(2) -0.017(2)
C112 0.053(4) 0.048(3) 0.053(3) 0.010(3) -0.003(3) -0.022(3)
C113 0.061(4) 0.062(4) 0.096(6) 0.017(4) -0.036(4) -0.026(3)
C114 0.082(5) 0.058(4) 0.054(4) -0.018(3) 0.004(3) -0.036(3)
C115 0.029(2) 0.028(2) 0.038(2) -0.0065(18) -0.0041(18) -0.0055(18)
C116 0.029(2) 0.039(3) 0.047(3) -0.004(2) -0.007(2) -0.006(2)
C117 0.040(3) 0.051(3) 0.048(3) -0.019(3) -0.005(2) -0.009(2)
C118 0.040(3) 0.029(2) 0.054(3) 0.000(2) -0.007(2) -0.013(2)
C119 0.025(2) 0.031(2) 0.035(2) -0.0017(18) -0.0019(17) -0.0045(17)
C120 0.034(3) 0.044(3) 0.051(3) -0.003(2) -0.009(2) -0.012(2)
C121 0.031(3) 0.048(3) 0.052(3) -0.014(3) 0.004(2) 0.000(2)
C122 0.033(3) 0.053(3) 0.042(3) 0.011(2) -0.010(2) -0.002(2)
C123 0.063(4) 0.046(3) 0.046(3) 0.011(2) 0.009(3) 0.014(3)
C127 0.041(3) 0.040(3) 0.030(2) 0.0015(19) 0.006(2) -0.007(2)
C128 0.037(3) 0.044(3) 0.029(2) 0.003(2) 0.000(2) -0.005(2)
C129 0.051(3) 0.050(3) 0.027(2) -0.001(2) 0.000(2) -0.012(3)
C130 0.078(5) 0.053(3) 0.039(3) -0.005(3) -0.006(3) -0.016(3)
C131 0.058(4) 0.043(3) 0.054(3) -0.011(3) 0.015(3) -0.026(3)
C132 0.046(3) 0.043(3) 0.071(4) 0.005(3) 0.010(3) -0.017(3)
C133 0.062(4) 0.056(4) 0.111(6) -0.013(4) 0.008(4) -0.029(4)
C134 0.083(6) 0.089(6) 0.089(6) -0.016(5) 0.006(4) -0.028(5)
C8 0.032(3) 0.039(3) 0.044(3) -0.010(2) -0.002(2) -0.010(2)
C9 0.061(4) 0.039(3) 0.038(3) -0.001(2) -0.002(2) -0.020(3)
C10 0.038(3) 0.057(4) 0.066(4) -0.023(3) 0.012(3) -0.015(3)
C11 0.036(3) 0.031(2) 0.036(2) 0.0026(19) -0.0063(19) 0.0013(19)
C12 0.068(4) 0.053(4) 0.041(3) 0.004(3) -0.022(3) -0.003(3)
C13 0.056(4) 0.043(3) 0.063(4) -0.002(3) -0.006(3) 0.019(3)
C14 0.047(3) 0.033(3) 0.057(4) 0.013(2) -0.007(3) -0.006(2)
C15 0.021(2) 0.032(2) 0.040(2) -0.0044(18) 0.0013(17) -0.0017(17)
C16 0.031(3) 0.042(3) 0.066(4) -0.010(3) 0.011(3) -0.008(2)
C17 0.034(3) 0.053(3) 0.045(3) -0.015(2) 0.006(2) 0.003(2)
C18 0.029(3) 0.046(3) 0.048(3) -0.002(2) -0.006(2) 0.005(2)
C19 0.027(2) 0.028(2) 0.030(2) 0.0005(17) -0.0001(17) -0.0077(17)
C20 0.037(3) 0.034(2) 0.043(3) -0.008(2) 0.003(2) -0.013(2)
C21 0.041(3) 0.037(3) 0.039(3) 0.008(2) -0.004(2) -0.010(2)
C22 0.026(2) 0.036(3) 0.045(3) -0.005(2) 0.004(2) -0.0061(19)

loop_
_atom_type_symbol
_atom_type_description
_atom_type_scat_dispersion_real
_atom_type_scat_dispersion_imag
_atom_type_scat_source
C C 0.0033 0.0016 'International Tables Vol C Tables 4.2.6.8 and 6.1.1.4'
H H 0.0000 0.0000 'International Tables Vol C Tables 4.2.6.8 and 6.1.1.4'
Ag Ag -0.8971 1.1015 'International Tables Vol C Tables 4.2.6.8 and 6.1.1.4'
F F 0.0171 0.0103 'International Tables Vol C Tables 4.2.6.8 and 6.1.1.4'
O O 0.0106 0.0060 'International Tables Vol C Tables 4.2.6.8 and 6.1.1.4'
P P 0.1023 0.0942 'International Tables Vol C Tables 4.2.6.8 and 6.1.1.4'
Sb Sb -0.5866 1.5461 'International Tables Vol C Tables 4.2.6.8 and 6.1.1.4'
Sn Sn -0.6537 1.4246 'International Tables Vol C Tables 4.2.6.8 and 6.1.1.4'
Cl Cl 0.1484 0.1585 'International Tables Vol C Tables 4.2.6.8 and 6.1.1.4'

loop_
_geom_angle_atom_site_label_1
_geom_angle_atom_site_label_2
_geom_angle_atom_site_label_3
_geom_angle
_geom_angle_site_symmetry_1
_geom_angle_site_symmetry_3
_geom_angle_publ_flag
F4 Sb1 F6 179.1(2) . . ?
F4 Sb1 F3 90.94(18) . . ?
F6 Sb1 F3 89.77(17) . . ?
F4 Sb1 F2 90.5(2) . . ?
F6 Sb1 F2 90.1(2) . . ?
F3 Sb1 F2 90.15(17) . . ?
F4 Sb1 F1 89.5(2) . . ?
F6 Sb1 F1 89.9(2) . . ?
F3 Sb1 F1 90.08(18) . . ?
F2 Sb1 F1 179.8(2) . . ?
F4 Sb1 F5 90.0(2) . . ?
F6 Sb1 F5 89.3(2) . . ?
F3 Sb1 F5 179.05(19) . . ?
F2 Sb1 F5 89.71(18) . . ?
F1 Sb1 F5 90.06(19) . . ?
F7 Sb2 F9 93.4(2) . . ?
F7 Sb2 F10 90.7(2) . . ?
F9 Sb2 F10 90.0(2) . . ?
F7 Sb2 F12 91.4(2) . . ?
F9 Sb2 F12 90.0(2) . . ?
F10 Sb2 F12 177.9(2) . . ?
F7 Sb2 F11 89.1(2) . . ?
F9 Sb2 F11 177.5(2) . . ?
F10 Sb2 F11 89.8(2) . . ?
F12 Sb2 F11 90.1(2) . . ?
F7 Sb2 F8 176.6(2) . . ?
F9 Sb2 F8 89.9(2) . . ?
F10 Sb2 F8 90.2(2) . . ?
F12 Sb2 F8 87.7(2) . . ?
F11 Sb2 F8 87.6(2) . . ?
C31 Sn1 C27 104.8(2) . . ?
C31 Sn1 C23 107.8(2) . . ?
C27 Sn1 C23 112.39(19) . . ?
C31 Sn1 C1 111.67(19) . . ?
C27 Sn1 C1 106.45(18) . . ?
C23 Sn1 C1 113.46(18) . . ?
C123 Sn2 C127 103.3(2) . . ?
C123 Sn2 C131 108.8(3) . . ?
C127 Sn2 C131 112.4(2) . . ?
C123 Sn2 C101 108.7(2) . . ?
C127 Sn2 C101 108.71(19) . . ?
C131 Sn2 C101 114.4(2) . . ?
P1 Ag1 P2 168.15(4) . 2_656 ?
P3 Ag2 P4 170.42(5) . 2_765 ?
Cl7 C38 Cl8 113.9(9) . . ?
Cl10 C39 Cl9 112.7(12) . . ?
C125 C124 C123 111.1(8) . . ?
C126 C125 C124 112.6(8) . . ?
Cl7A C38A Cl8A 102.5(18) . . ?
Cl9A C39A Cl1A 111.0(14) . . ?
C25A C24A C123 131(4) . . ?
C24A C25A C26A 143(4) . . ?
O1 P1 C7 101.7(2) . . ?
O1 P1 C11 102.7(2) . . ?
C7 P1 C11 115.6(2) . . ?
O1 P1 Ag1 116.57(12) . . ?
C7 P1 Ag1 108.37(17) . . ?
C11 P1 Ag1 111.65(18) . . ?
O2 P2 C15 101.4(2) . . ?
O2 P2 C19 102.7(2) . . ?
C15 P2 C19 116.1(2) . . ?
O2 P2 Ag1 116.56(13) . 2_656 ?
C15 P2 Ag1 112.75(17) . 2_656 ?
C19 P2 Ag1 107.18(16) . 2_656 ?
O3 P3 C107 101.2(2) . . ?
O3 P3 C111 102.5(2) . . ?
C107 P3 C111 115.5(3) . . ?
O3 P3 Ag2 116.24(13) . . ?
C107 P3 Ag2 111.25(19) . . ?
C111 P3 Ag2 109.80(18) . . ?
O4 P4 C119 101.0(2) . . ?
O4 P4 C115 102.7(2) . . ?
C119 P4 C115 115.9(2) . . ?
O4 P4 Ag2 115.46(13) . 2_765 ?
C119 P4 Ag2 112.40(16) . 2_765 ?
C115 P4 Ag2 109.02(17) . 2_765 ?
C102 O3 P3 123.5(3) . . ?
C106 O4 P4 123.4(3) . . ?
C6 C1 C2 115.4(4) . . ?
C6 C1 Sn1 123.1(3) . . ?
C2 C1 Sn1 120.4(3) . . ?
C3 C2 O1 120.7(4) . . ?
C3 C2 C1 122.9(4) . . ?
O1 C2 C1 116.4(4) . . ?
C4 C3 C2 119.4(4) . . ?
C3 C4 C5 119.8(4) . . ?
C6 C5 C4 119.3(4) . . ?
C5 C6 C1 122.9(4) . . ?
C5 C6 O2 119.7(4) . . ?
C1 C6 O2 117.3(4) . . ?
C8 C7 C10 110.8(5) . . ?
C8 C7 C9 108.8(5) . . ?
C10 C7 C9 109.5(5) . . ?
C8 C7 P1 114.5(4) . . ?
C10 C7 P1 109.1(4) . . ?
C9 C7 P1 103.9(4) . . ?
C2 O1 P1 123.4(3) . . ?
C6 O2 P2 122.4(3) . . ?
C24 C23 Sn1 112.6(3) . . ?
C23 C24 C25 113.2(5) . . ?
C26 C25 C24 113.7(6) . . ?
C28 C27 Sn1 114.3(3) . . ?
C27 C28 C29 114.6(4) . . ?
C30 C29 C28 112.8(5) . . ?
C32 C31 Sn1 117.5(4) . . ?
C31 C32 C33 111.9(5) . . ?
C34 C33 C32 112.5(6) . . ?
Cl1 C35 Cl2 111.8(4) . . ?
Cl4A C36 Cl3 113.3(6) . . ?
Cl3 C36 Cl4 112.9(7) . . ?
Cl5 C37 Cl6 112.3(4) . . ?
C106 C101 C102 115.2(4) . . ?
C106 C101 Sn2 122.1(3) . . ?
C102 C101 Sn2 121.0(3) . . ?
C103 C102 C101 122.9(4) . . ?
C103 C102 O3 119.9(4) . . ?
C101 C102 O3 117.2(4) . . ?
C104 C103 C102 119.2(4) . . ?
C105 C104 C103 119.9(4) . . ?
C104 C105 C106 119.3(4) . . ?
C105 C106 C101 123.4(4) . . ?
C105 C106 O4 119.7(4) . . ?
C101 C106 O4 116.9(4) . . ?
C109 C107 C108 107.8(6) . . ?
C109 C107 C110 111.2(6) . . ?
C108 C107 C110 110.2(7) . . ?
C109 C107 P3 114.9(4) . . ?
C108 C107 P3 105.1(4) . . ?
C110 C107 P3 107.4(5) . . ?
C112 C111 C114 109.6(6) . . ?
C112 C111 C113 110.7(6) . . ?
C114 C111 C113 108.8(6) . . ?
C112 C111 P3 114.3(4) . . ?
C114 C111 P3 103.4(4) . . ?
C113 C111 P3 109.7(4) . . ?
C118 C115 C116 110.1(4) . . ?
C118 C115 C117 109.5(5) . . ?
C116 C115 C117 108.8(5) . . ?
C118 C115 P4 114.3(4) . . ?
C116 C115 P4 105.1(3) . . ?
C117 C115 P4 108.9(4) . . ?
C122 C119 C121 110.4(5) . . ?
C122 C119 C120 108.7(5) . . ?
C121 C119 C120 108.8(4) . . ?
C122 C119 P4 114.7(4) . . ?
C121 C119 P4 109.0(4) . . ?
C120 C119 P4 105.0(4) . . ?
C24A C123 Sn2 130.9(17) . . ?
C124 C123 Sn2 107.0(5) . . ?
C128 C127 Sn2 113.8(3) . . ?
C127 C128 C129 113.0(4) . . ?
C130 C129 C128 113.8(5) . . ?
C132 C131 Sn2 112.8(5) . . ?
C133 C132 C131 114.3(7) . . ?
C134 C133 C132 113.9(8) . . ?
C12 C11 C13 110.2(5) . . ?
C12 C11 C14 109.3(5) . . ?
C13 C11 C14 108.4(5) . . ?
C12 C11 P1 114.6(4) . . ?
C13 C11 P1 108.3(4) . . ?
C14 C11 P1 105.9(4) . . ?
C17 C15 C18 110.4(5) . . ?
C17 C15 C16 108.9(5) . . ?
C18 C15 C16 108.4(5) . . ?
C17 C15 P2 113.9(4) . . ?
C18 C15 P2 110.0(4) . . ?
C16 C15 P2 105.0(4) . . ?
C22 C19 C20 109.8(4) . . ?
C22 C19 C21 109.7(4) . . ?
C20 C19 C21 109.8(4) . . ?
C22 C19 P2 104.8(3) . . ?
C20 C19 P2 114.3(3) . . ?
C21 C19 P2 108.2(3) . . ?

loop_
_geom_bond_atom_site_label_1
_geom_bond_atom_site_label_2
_geom_bond_distance
_geom_bond_site_symmetry_2
_geom_bond_publ_flag
Sb1 F4 1.854(4) . ?
Sb1 F6 1.867(4) . ?
Sb1 F3 1.867(3) . ?
Sb1 F2 1.868(4) . ?
Sb1 F1 1.871(4) . ?
Sb1 F5 1.874(4) . ?
Sb2 F7 1.842(4) . ?
Sb2 F9 1.846(4) . ?
Sb2 F10 1.857(4) . ?
Sb2 F12 1.872(4) . ?
Sb2 F11 1.885(4) . ?
Sb2 F8 1.889(4) . ?
Sn1 C31 2.156(5) . ?
Sn1 C27 2.160(5) . ?
Sn1 C23 2.169(5) . ?
Sn1 C1 2.181(4) . ?
Sn2 C123 2.138(7) . ?
Sn2 C127 2.157(5) . ?
Sn2 C131 2.161(6) . ?
Sn2 C101 2.187(4) . ?
Ag1 P1 2.3935(13) . ?
Ag1 P2 2.3964(12) 2_656 ?
Ag2 P3 2.4052(12) . ?
Ag2 P4 2.4065(12) 2_765 ?
Cl1 C35 1.732(7) . ?
Cl2 C35 1.734(7) . ?
Cl3 C36 1.737(9) . ?
Cl5 C37 1.744(8) . ?
Cl6 C37 1.744(9) . ?
Cl4 C36 1.784(16) . ?
Cl7 C38 1.666(15) . ?
Cl8 C38 1.785(15) . ?
Cl9 C39 1.762(17) . ?
Cl10 C39 1.735(19) . ?
C124 C125 1.488(13) . ?
C124 C123 1.585(11) . ?
C125 C126 1.485(12) . ?
Cl4A C36 1.683(13) . ?
Cl7A C38A 1.777(10) . ?
Cl7A Cl1A 2.43(3) 2_666 ?
Cl8A C38A 1.778(10) . ?
Cl1A C39A 1.786(10) . ?
Cl9A C39A 1.778(10) . ?
C24A C25A 1.12(5) . ?
C24A C123 1.48(3) . ?
C25A C26A 1.53(5) . ?
P1 O1 1.643(3) . ?
P1 C7 1.853(5) . ?
P1 C11 1.855(5) . ?
P2 O2 1.644(3) . ?
P2 C15 1.850(5) . ?
P2 C19 1.855(5) . ?
P3 O3 1.633(4) . ?
P3 C107 1.846(6) . ?
P3 C111 1.858(6) . ?
P4 O4 1.638(3) . ?
P4 C119 1.852(5) . ?
P4 C115 1.855(5) . ?
O3 C102 1.402(5) . ?
O4 C106 1.410(6) . ?
C1 C6 1.395(6) . ?
C1 C2 1.405(6) . ?
C2 C3 1.390(6) . ?
C2 O1 1.401(5) . ?
C3 C4 1.382(6) . ?
C4 C5 1.396(6) . ?
C5 C6 1.389(6) . ?
C6 O2 1.400(5) . ?
C7 C8 1.531(7) . ?
C7 C10 1.532(8) . ?
C7 C9 1.540(8) . ?
C23 C24 1.511(7) . ?
C24 C25 1.525(8) . ?
C25 C26 1.519(9) . ?
C27 C28 1.525(7) . ?
C28 C29 1.526(7) . ?
C29 C30 1.507(8) . ?
C31 C32 1.524(7) . ?
C32 C33 1.535(8) . ?
C33 C34 1.527(10) . ?
C101 C106 1.394(6) . ?
C101 C102 1.398(7) . ?
C102 C103 1.392(6) . ?
C103 C104 1.388(7) . ?
C104 C105 1.380(7) . ?
C105 C106 1.387(6) . ?
C107 C109 1.516(8) . ?
C107 C108 1.527(9) . ?
C107 C110 1.536(10) . ?
C111 C112 1.523(8) . ?
C111 C114 1.527(10) . ?
C111 C113 1.528(9) . ?
C115 C118 1.530(7) . ?
C115 C116 1.534(7) . ?
C115 C117 1.539(8) . ?
C119 C122 1.533(7) . ?
C119 C121 1.535(7) . ?
C119 C120 1.535(7) . ?
C127 C128 1.527(8) . ?
C128 C129 1.531(8) . ?
C129 C130 1.521(9) . ?
C131 C132 1.523(8) . ?
C132 C133 1.516(10) . ?
C133 C134 1.427(13) . ?
C11 C12 1.520(8) . ?
C11 C13 1.532(8) . ?
C11 C14 1.534(8) . ?
C15 C17 1.518(8) . ?
C15 C18 1.530(7) . ?
C15 C16 1.533(7) . ?
C19 C22 1.531(7) . ?
C19 C20 1.533(7) . ?
C19 C21 1.537(7) . ?
